data_7103546
loop_
_publ_author_name
'Tobisu, Mamoru'
'Hyodo, Isao'
'Onoe, Masahiro'
'Chatani, Naoto'

_publ_section_title
;
 Rhodium-catalysed anomalous dimerization of styrenes involving the
 cleavage of the ortho C-H bond.
;
_journal_issue 45
_journal_name_full 'Chemical communications (Cambridge, England)'
_journal_page_first 6013
_journal_page_last 6015
_journal_paper_doi 10.1039/b806285d
_journal_year 2008
_chemical_formula_sum 'C44 H32'
_chemical_formula_weight 560.70
_chemical_name_common (E)-9-(4-(5-(anthracen-9-yl)-2-ethylstyryl)phenyl)anthracene
_chemical_name_systematic
; (E)-9-(4-(5-(anthracen-9-yl)-2-ethylstyryl)phenyl)anthracene

;
_space_group_IT_number 2
_symmetry_cell_setting triclinic
_symmetry_space_group_name_Hall '-P 1'
_symmetry_space_group_name_H-M 'P -1'
_atom_sites_solution_hydrogens geom
_atom_sites_solution_primary direct
_atom_sites_solution_secondary difmap
_audit_creation_method SHELXL-97
_cell_angle_alpha 96.9557(7)
_cell_angle_beta 96.5045(7)
_cell_angle_gamma 100.6850(7)
_cell_formula_units_Z 4
_cell_length_a 11.4861(2)
_cell_length_b 12.8423(2)
_cell_length_c 21.3357(4)
_cell_measurement_reflns_used 11498
_cell_measurement_temperature 113(2)
_cell_measurement_theta_max 71.75
_cell_measurement_theta_min 3.54
_cell_volume 3039.99(9)
_computing_structure_refinement 'SHELXL-97 (Sheldrick, 1997)'
_computing_structure_solution 'SHELXS-97 (Sheldrick, 1990)'
_diffrn_ambient_temperature 113(2)
_diffrn_detector_area_resol_mean 10.00
_diffrn_measured_fraction_theta_full 0.967
_diffrn_measured_fraction_theta_max 0.967
_diffrn_measurement_device_type 'Rigaku RAXIS-RAPID Imaging Plate'
_diffrn_measurement_method \w
_diffrn_radiation_monochromator graphite
_diffrn_radiation_source 'fine-focus sealed tube'
_diffrn_radiation_type CuK\a
_diffrn_radiation_wavelength 1.54187
_diffrn_reflns_av_R_equivalents 0.0956
_diffrn_reflns_av_sigmaI/netI 0.0946
_diffrn_reflns_limit_h_max 13
_diffrn_reflns_limit_h_min -14
_diffrn_reflns_limit_k_max 15
_diffrn_reflns_limit_k_min -15
_diffrn_reflns_limit_l_max 26
_diffrn_reflns_limit_l_min -26
_diffrn_reflns_number 57689
_diffrn_reflns_theta_full 71.75
_diffrn_reflns_theta_max 71.75
_diffrn_reflns_theta_min 3.54
_exptl_absorpt_coefficient_mu 0.523
_exptl_absorpt_correction_T_max 0.9495
_exptl_absorpt_correction_T_min 0.9163
_exptl_absorpt_correction_type none
_exptl_crystal_colour yellow
_exptl_crystal_density_diffrn 1.225
_exptl_crystal_density_method 'not measured'
_exptl_crystal_description prizm
_exptl_crystal_F_000 1184
_exptl_crystal_size_max 0.17
_exptl_crystal_size_mid 0.14
_exptl_crystal_size_min 0.10
_refine_diff_density_max 0.306
_refine_diff_density_min -0.292
_refine_diff_density_rms 0.067
_refine_ls_extinction_method none
_refine_ls_goodness_of_fit_ref 0.972
_refine_ls_hydrogen_treatment constr
_refine_ls_matrix_type full
_refine_ls_number_parameters 807
_refine_ls_number_reflns 11498
_refine_ls_number_restraints 0
_refine_ls_restrained_S_all 0.972
_refine_ls_R_factor_all 0.1729
_refine_ls_R_factor_gt 0.0898
_refine_ls_shift/su_max 0.000
_refine_ls_shift/su_mean 0.000
_refine_ls_structure_factor_coef Fsqd
_refine_ls_weighting_details 'calc w=1/[\s^2^(Fo^2^)+(0.1536P)^2^+0.0000P] where P=(Fo^2^+2Fc^2^)/3'
_refine_ls_weighting_scheme calc
_refine_ls_wR_factor_gt 0.2162
_refine_ls_wR_factor_ref 0.2954
_reflns_number_gt 4723
_reflns_number_total 11498
_reflns_threshold_expression >2sigma(I)
_cod_data_source_file b806285d.txt
_cod_data_source_block (E)-9-(4-(5-(anthracen-9-yl)-2-ethylstyryl)phenyl)anthracene
_cod_original_sg_symbol_H-M P-1
_cod_database_code 7103546

loop_
_symmetry_equiv_pos_as_xyz
'x, y, z'
'-x, -y, -z'

loop_
_atom_site_label
_atom_site_type_symbol
_atom_site_fract_x
_atom_site_fract_y
_atom_site_fract_z
_atom_site_U_iso_or_equiv
_atom_site_adp_type
_atom_site_occupancy
_atom_site_symmetry_multiplicity
_atom_site_calc_flag
_atom_site_refinement_flags
_atom_site_disorder_assembly
_atom_site_disorder_group
C1 C -0.0677(4) 0.2656(3) 0.5209(2) 0.0714(11) Uani 1 1 d . . .
H1 H -0.0072 0.2348 0.5413 0.086 Uiso 1 1 calc R . .
C2 C -0.0364(4) 0.3447(3) 0.4852(2) 0.0781(12) Uani 1 1 d . . .
H2 H 0.0453 0.3676 0.4805 0.094 Uiso 1 1 calc R . .
C3 C -0.1243(4) 0.3929(3) 0.4549(2) 0.0739(12) Uani 1 1 d . . .
H3 H -0.1014 0.4470 0.4294 0.089 Uiso 1 1 calc R . .
C4 C -0.2405(4) 0.3625(3) 0.46191(19) 0.0707(11) Uani 1 1 d . . .
H4 H -0.2981 0.3972 0.4422 0.085 Uiso 1 1 calc R . .
C5 C -0.2788(4) 0.2793(3) 0.49832(18) 0.0613(10) Uani 1 1 d . . .
C6 C -0.1901(3) 0.2281(3) 0.52849(18) 0.0606(10) Uani 1 1 d . . .
C7 C -0.2269(3) 0.1439(3) 0.56354(18) 0.0601(10) Uani 1 1 d . . .
C8 C -0.3470(4) 0.1139(3) 0.57088(17) 0.0596(10) Uani 1 1 d . . .
C9 C -0.4351(4) 0.1668(3) 0.54195(18) 0.0634(10) Uani 1 1 d . . .
C10 C -0.3982(4) 0.2468(3) 0.50604(18) 0.0648(10) Uani 1 1 d . . .
H5 H -0.4563 0.2805 0.4861 0.078 Uiso 1 1 calc R . .
C11 C -0.3890(4) 0.0319(3) 0.60705(18) 0.0701(11) Uani 1 1 d . . .
H6 H -0.3334 -0.0045 0.6268 0.084 Uiso 1 1 calc R . .
C12 C -0.5067(4) 0.0041(4) 0.6141(2) 0.0781(12) Uani 1 1 d . . .
H7 H -0.5314 -0.0511 0.6386 0.094 Uiso 1 1 calc R . .
C13 C -0.5923(4) 0.0562(4) 0.5856(2) 0.0801(13) Uani 1 1 d . . .
H8 H -0.6741 0.0361 0.5909 0.096 Uiso 1 1 calc R . .
C14 C -0.5575(4) 0.1347(3) 0.5508(2) 0.0744(12) Uani 1 1 d . . .
H9 H -0.6157 0.1693 0.5317 0.089 Uiso 1 1 calc R . .
C15 C -0.1361(3) 0.0870(3) 0.5910(2) 0.0641(10) Uani 1 1 d . . .
C16 C -0.1117(4) -0.0017(4) 0.5571(2) 0.1018(17) Uani 1 1 d . . .
H10 H -0.1563 -0.0292 0.5163 0.122 Uiso 1 1 calc R . .
C17 C -0.0226(5) -0.0533(4) 0.5810(2) 0.1015(17) Uani 1 1 d . . .
H11 H -0.0078 -0.1144 0.5558 0.122 Uiso 1 1 calc R . .
C18 C 0.0441(4) -0.0174(3) 0.6401(2) 0.0644(10) Uani 1 1 d . . .
C19 C 0.0166(4) 0.0700(3) 0.6749(2) 0.0721(12) Uani 1 1 d . . .
H12 H 0.0596 0.0968 0.7162 0.087 Uiso 1 1 calc R . .
C20 C -0.0732(4) 0.1196(3) 0.6509(2) 0.0712(11) Uani 1 1 d . . .
H13 H -0.0914 0.1783 0.6769 0.085 Uiso 1 1 calc R . .
C21 C 0.1403(4) -0.0706(3) 0.6619(2) 0.0694(11) Uani 1 1 d . . .
H14 H 0.1477 -0.1330 0.6350 0.083 Uiso 1 1 calc R . .
C22 C 0.2183(4) -0.0418(3) 0.7148(2) 0.0677(11) Uani 1 1 d . . .
H15 H 0.2095 0.0193 0.7423 0.081 Uiso 1 1 calc R . .
C23 C 0.3165(3) -0.0935(3) 0.73556(19) 0.0629(10) Uani 1 1 d . . .
C24 C 0.3224(3) -0.1952(3) 0.70530(19) 0.0622(10) Uani 1 1 d . . .
H16 H 0.2605 -0.2302 0.6720 0.075 Uiso 1 1 calc R . .
C25 C 0.4150(3) -0.2470(3) 0.72195(19) 0.0623(10) Uani 1 1 d . . .
C26 C 0.5022(4) -0.1974(3) 0.77355(19) 0.0654(11) Uani 1 1 d . . .
H17 H 0.5641 -0.2324 0.7877 0.078 Uiso 1 1 calc R . .
C27 C 0.4974(4) -0.0969(3) 0.8038(2) 0.0680(11) Uani 1 1 d . . .
H18 H 0.5575 -0.0637 0.8384 0.082 Uiso 1 1 calc R . .
C28 C 0.4081(4) -0.0426(3) 0.78545(19) 0.0644(11) Uani 1 1 d . B .
C29 C 0.2403(4) -0.4466(3) 0.7203(2) 0.0728(12) Uani 1 1 d . . .
H19 H 0.2344 -0.3833 0.7468 0.087 Uiso 1 1 calc R . .
C30 C 0.1566(4) -0.5372(4) 0.7179(2) 0.0825(13) Uani 1 1 d . . .
H20 H 0.0921 -0.5362 0.7421 0.099 Uiso 1 1 calc R . .
C31 C 0.1641(4) -0.6329(4) 0.6799(2) 0.0881(14) Uani 1 1 d . . .
H21 H 0.1043 -0.6955 0.6784 0.106 Uiso 1 1 calc R . .
C32 C 0.2560(4) -0.6364(4) 0.6456(2) 0.0831(13) Uani 1 1 d . . .
H22 H 0.2616 -0.7022 0.6216 0.100 Uiso 1 1 calc R . .
C33 C 0.3446(4) -0.5422(3) 0.6449(2) 0.0697(11) Uani 1 1 d . . .
C34 C 0.3366(4) -0.4446(3) 0.68388(19) 0.0631(10) Uani 1 1 d . . .
C35 C 0.4228(3) -0.3506(3) 0.68421(18) 0.0609(10) Uani 1 1 d . . .
C36 C 0.5154(4) -0.3520(3) 0.64593(19) 0.0631(10) Uani 1 1 d . . .
C37 C 0.5205(4) -0.4505(4) 0.60661(19) 0.0679(11) Uani 1 1 d . . .
C38 C 0.4361(4) -0.5424(4) 0.6083(2) 0.0720(12) Uani 1 1 d . . .
H23 H 0.4415 -0.6074 0.5835 0.086 Uiso 1 1 calc R . .
C39 C 0.6015(3) -0.2589(3) 0.64185(19) 0.0669(11) Uani 1 1 d . . .
H24 H 0.5984 -0.1930 0.6666 0.080 Uiso 1 1 calc R . .
C40 C 0.6887(4) -0.2615(4) 0.6033(2) 0.0779(12) Uani 1 1 d . . .
H25 H 0.7462 -0.1984 0.6023 0.093 Uiso 1 1 calc R . .
C41 C 0.6933(4) -0.3587(4) 0.5647(2) 0.0821(13) Uani 1 1 d . . .
H26 H 0.7530 -0.3602 0.5374 0.098 Uiso 1 1 calc R . .
C42 C 0.6132(4) -0.4482(4) 0.5669(2) 0.0781(12) Uani 1 1 d . . .
H27 H 0.6182 -0.5124 0.5411 0.094 Uiso 1 1 calc R . .
C43 C 0.4153(4) 0.0718(3) 0.8168(2) 0.0788(13) Uani 1 1 d . . .
H55 H 0.3336 0.0825 0.8219 0.095 Uiso 0.50 1 calc PR A 1
H56 H 0.4621 0.0826 0.8598 0.095 Uiso 0.50 1 calc PR A 1
H57 H 0.3428 0.0729 0.8377 0.095 Uiso 0.50 1 calc PR A 2
H58 H 0.4115 0.1170 0.7825 0.095 Uiso 0.50 1 calc PR A 2
C44 C 0.4710(8) 0.1521(6) 0.7800(4) 0.081(3) Uani 0.50 1 d P B 1
H64 H 0.5512 0.1409 0.7738 0.121 Uiso 0.50 1 calc PR B 1
H65 H 0.4768 0.2240 0.8032 0.121 Uiso 0.50 1 calc PR B 1
H66 H 0.4220 0.1452 0.7384 0.121 Uiso 0.50 1 calc PR B 1
C45 C 0.5248(9) 0.1259(10) 0.8666(6) 0.133(4) Uani 0.50 1 d P B 2
H67 H 0.5980 0.1290 0.8467 0.200 Uiso 0.50 1 calc PR B 2
H68 H 0.5291 0.0844 0.9021 0.200 Uiso 0.50 1 calc PR B 2
H69 H 0.5169 0.1988 0.8826 0.200 Uiso 0.50 1 calc PR B 2
C46 C 0.3071(3) -0.7589(3) 0.99244(19) 0.0669(11) Uani 1 1 d . . .
H28 H 0.3727 -0.7262 0.9734 0.080 Uiso 1 1 calc R . .
C47 C 0.3226(4) -0.8353(3) 1.02979(19) 0.0708(11) Uani 1 1 d . . .
H29 H 0.3990 -0.8534 1.0373 0.085 Uiso 1 1 calc R . .
C48 C 0.2265(4) -0.8879(3) 1.05746(19) 0.0723(12) Uani 1 1 d . . .
H30 H 0.2376 -0.9418 1.0831 0.087 Uiso 1 1 calc R . .
C49 C 0.1174(4) -0.8605(3) 1.04696(18) 0.0713(11) Uani 1 1 d . . .
H31 H 0.0526 -0.8970 1.0651 0.086 Uiso 1 1 calc R . .
C50 C 0.0980(3) -0.7799(3) 1.01007(18) 0.0626(10) Uani 1 1 d . . .
C51 C 0.1950(3) -0.7266(3) 0.98095(18) 0.0600(10) Uani 1 1 d . . .
C52 C 0.1759(4) -0.6481(3) 0.94242(18) 0.0622(10) Uani 1 1 d . . .
C53 C 0.0632(3) -0.6210(3) 0.93232(18) 0.0604(10) Uani 1 1 d . . .
C54 C -0.0329(3) -0.6737(3) 0.96201(18) 0.0622(10) Uani 1 1 d . . .
C55 C -0.0133(4) -0.7513(3) 1.00015(18) 0.0685(11) Uani 1 1 d . . .
H32 H -0.0771 -0.7854 1.0198 0.082 Uiso 1 1 calc R . .
C56 C 0.0377(4) -0.5436(3) 0.89360(19) 0.0699(11) Uani 1 1 d . . .
H33 H 0.0999 -0.5075 0.8736 0.084 Uiso 1 1 calc R . .
C57 C -0.0730(4) -0.5193(3) 0.8840(2) 0.0761(12) Uani 1 1 d . . .
H34 H -0.0866 -0.4664 0.8581 0.091 Uiso 1 1 calc R . .
C58 C -0.1669(4) -0.5724(4) 0.9126(2) 0.0776(12) Uani 1 1 d . . .
H35 H -0.2444 -0.5564 0.9053 0.093 Uiso 1 1 calc R . .
C59 C -0.1471(4) -0.6462(3) 0.95036(19) 0.0733(12) Uani 1 1 d . . .
H36 H -0.2113 -0.6808 0.9697 0.088 Uiso 1 1 calc R . .
C60 C 0.2776(3) -0.5938(3) 0.91253(19) 0.0639(11) Uani 1 1 d . . .
C61 C 0.3589(4) -0.5056(3) 0.9447(2) 0.0760(12) Uani 1 1 d . . .
H37 H 0.3471 -0.4759 0.9859 0.091 Uiso 1 1 calc R . .
C62 C 0.4570(4) -0.4592(3) 0.9186(2) 0.0786(13) Uani 1 1 d . . .
H38 H 0.5112 -0.3990 0.9426 0.094 Uiso 1 1 calc R . .
C63 C 0.4788(3) -0.4976(3) 0.8587(2) 0.0633(10) Uani 1 1 d . . .
C64 C 0.3951(4) -0.5846(4) 0.8250(2) 0.0863(14) Uani 1 1 d . . .
H39 H 0.4049 -0.6126 0.7831 0.104 Uiso 1 1 calc R . .
C65 C 0.2978(4) -0.6306(4) 0.8521(2) 0.0849(14) Uani 1 1 d . . .
H40 H 0.2426 -0.6902 0.8280 0.102 Uiso 1 1 calc R . .
C66 C 0.5877(3) -0.4481(3) 0.8348(2) 0.0646(10) Uani 1 1 d . . .
H41 H 0.6382 -0.3890 0.8620 0.078 Uiso 1 1 calc R . .
C67 C 0.6235(3) -0.4770(3) 0.77891(19) 0.0627(10) Uani 1 1 d . . .
H42 H 0.5715 -0.5340 0.7508 0.075 Uiso 1 1 calc R . .
C68 C 0.7350(3) -0.4294(3) 0.75652(18) 0.0579(10) Uani 1 1 d . . .
C69 C 0.8011(3) -0.3282(3) 0.78578(18) 0.0608(10) Uani 1 1 d . . .
H43 H 0.7721 -0.2906 0.8199 0.073 Uiso 1 1 calc R . .
C70 C 0.9082(3) -0.2816(3) 0.76612(19) 0.0597(10) Uani 1 1 d . . .
C71 C 0.9473(4) -0.3368(3) 0.71461(19) 0.0667(11) Uani 1 1 d . . .
H44 H 1.0181 -0.3054 0.6993 0.080 Uiso 1 1 calc R . .
C72 C 0.8841(4) -0.4367(3) 0.68559(19) 0.0672(11) Uani 1 1 d . . .
H45 H 0.9130 -0.4730 0.6510 0.081 Uiso 1 1 calc R . .
C73 C 0.7789(3) -0.4850(3) 0.70617(18) 0.0612(10) Uani 1 1 d . . .
C74 C 1.1358(4) -0.2766(3) 0.84330(19) 0.0675(11) Uani 1 1 d . . .
H46 H 1.0914 -0.3421 0.8196 0.081 Uiso 1 1 calc R . .
C75 C 1.2406(4) -0.2768(4) 0.8804(2) 0.0738(12) Uani 1 1 d . . .
H47 H 1.2693 -0.3414 0.8813 0.089 Uiso 1 1 calc R . .
C76 C 1.3065(4) -0.1811(4) 0.9176(2) 0.0770(12) Uani 1 1 d . . .
H48 H 1.3787 -0.1820 0.9439 0.092 Uiso 1 1 calc R . .
C77 C 1.2679(4) -0.0890(4) 0.9161(2) 0.0729(12) Uani 1 1 d . . .
H49 H 1.3135 -0.0256 0.9416 0.087 Uiso 1 1 calc R . .
C78 C 1.1597(3) -0.0837(3) 0.87711(18) 0.0626(10) Uani 1 1 d . . .
C79 C 1.0911(3) -0.1812(3) 0.83913(18) 0.0621(10) Uani 1 1 d . . .
C80 C 0.9809(3) -0.1792(3) 0.80194(18) 0.0584(10) Uani 1 1 d . . .
C81 C 0.9389(3) -0.0831(3) 0.80264(18) 0.0599(10) Uani 1 1 d . . .
C82 C 1.0095(4) 0.0144(3) 0.84038(18) 0.0621(10) Uani 1 1 d . . .
C83 C 1.1168(3) 0.0104(3) 0.87586(18) 0.0654(11) Uani 1 1 d . . .
H50 H 1.1630 0.0745 0.9003 0.078 Uiso 1 1 calc R . .
C84 C 0.8273(3) -0.0761(3) 0.76846(18) 0.0642(10) Uani 1 1 d . . .
H51 H 0.7804 -0.1381 0.7422 0.077 Uiso 1 1 calc R . .
C85 C 0.7859(4) 0.0167(3) 0.77226(19) 0.0682(11) Uani 1 1 d . . .
H52 H 0.7104 0.0182 0.7494 0.082 Uiso 1 1 calc R . .
C86 C 0.8548(4) 0.1115(3) 0.81013(19) 0.0703(11) Uani 1 1 d . . .
H53 H 0.8246 0.1757 0.8134 0.084 Uiso 1 1 calc R . .
C87 C 0.9640(4) 0.1100(3) 0.84163(19) 0.0667(11) Uani 1 1 d . . .
H54 H 1.0111 0.1746 0.8651 0.080 Uiso 1 1 calc R . .
C88 C 0.7216(4) -0.6003(3) 0.67784(19) 0.0680(11) Uani 1 1 d . . .
H59 H 0.6340 -0.6067 0.6683 0.082 Uiso 1 1 calc R . .
H60 H 0.7522 -0.6186 0.6372 0.082 Uiso 1 1 calc R . .
C89 C 0.7473(4) -0.6793(3) 0.7225(2) 0.0782(12) Uani 1 1 d . . .
H61 H 0.8340 -0.6730 0.7323 0.117 Uiso 1 1 calc R . .
H62 H 0.7107 -0.7523 0.7020 0.117 Uiso 1 1 calc R . .
H63 H 0.7140 -0.6635 0.7621 0.117 Uiso 1 1 calc R . .

loop_
_atom_site_aniso_label
_atom_site_aniso_U_11
_atom_site_aniso_U_22
_atom_site_aniso_U_33
_atom_site_aniso_U_23
_atom_site_aniso_U_13
_atom_site_aniso_U_12
C1 0.063(3) 0.066(3) 0.093(3) 0.022(2) 0.016(2) 0.023(2)
C2 0.064(3) 0.072(3) 0.105(3) 0.026(3) 0.015(2) 0.021(2)
C3 0.071(3) 0.070(3) 0.089(3) 0.028(2) 0.018(2) 0.021(2)
C4 0.075(3) 0.067(3) 0.079(3) 0.020(2) 0.021(2) 0.025(2)
C5 0.061(3) 0.062(3) 0.067(2) 0.015(2) 0.013(2) 0.024(2)
C6 0.057(3) 0.058(2) 0.071(3) 0.010(2) 0.0099(19) 0.020(2)
C7 0.058(3) 0.061(2) 0.066(2) 0.018(2) 0.0095(19) 0.019(2)
C8 0.065(3) 0.060(2) 0.061(2) 0.0131(19) 0.0132(19) 0.023(2)
C9 0.064(3) 0.067(3) 0.064(2) 0.015(2) 0.012(2) 0.020(2)
C10 0.055(3) 0.072(3) 0.073(3) 0.018(2) 0.008(2) 0.025(2)
C11 0.070(3) 0.076(3) 0.072(3) 0.020(2) 0.014(2) 0.023(2)
C12 0.075(3) 0.087(3) 0.082(3) 0.029(3) 0.024(2) 0.020(3)
C13 0.071(3) 0.093(3) 0.083(3) 0.030(3) 0.020(2) 0.018(3)
C14 0.059(3) 0.090(3) 0.081(3) 0.019(2) 0.018(2) 0.022(2)
C15 0.063(3) 0.062(3) 0.074(3) 0.015(2) 0.007(2) 0.024(2)
C16 0.100(4) 0.098(4) 0.103(4) -0.018(3) -0.025(3) 0.055(3)
C17 0.105(4) 0.088(3) 0.110(4) -0.014(3) -0.023(3) 0.057(3)
C18 0.058(3) 0.064(3) 0.081(3) 0.021(2) 0.016(2) 0.026(2)
C19 0.076(3) 0.075(3) 0.075(3) 0.018(2) 0.008(2) 0.036(2)
C20 0.072(3) 0.075(3) 0.077(3) 0.015(2) 0.012(2) 0.038(2)
C21 0.063(3) 0.070(3) 0.085(3) 0.018(2) 0.017(2) 0.029(2)
C22 0.066(3) 0.069(3) 0.078(3) 0.020(2) 0.018(2) 0.028(2)
C23 0.055(2) 0.064(3) 0.079(3) 0.023(2) 0.015(2) 0.024(2)
C24 0.056(2) 0.065(3) 0.071(3) 0.016(2) 0.0132(19) 0.018(2)
C25 0.056(2) 0.065(3) 0.073(3) 0.014(2) 0.013(2) 0.024(2)
C26 0.060(3) 0.067(3) 0.077(3) 0.022(2) 0.015(2) 0.022(2)
C27 0.058(3) 0.071(3) 0.080(3) 0.016(2) 0.007(2) 0.023(2)
C28 0.061(3) 0.064(3) 0.076(3) 0.020(2) 0.020(2) 0.020(2)
C29 0.066(3) 0.072(3) 0.087(3) 0.027(2) 0.017(2) 0.019(2)
C30 0.076(3) 0.082(3) 0.099(3) 0.028(3) 0.023(3) 0.026(3)
C31 0.077(3) 0.074(3) 0.115(4) 0.021(3) 0.015(3) 0.013(3)
C32 0.079(3) 0.069(3) 0.103(4) 0.019(3) 0.008(3) 0.017(3)
C33 0.064(3) 0.072(3) 0.078(3) 0.016(2) 0.009(2) 0.024(2)
C34 0.058(3) 0.064(3) 0.077(3) 0.024(2) 0.011(2) 0.024(2)
C35 0.058(3) 0.063(3) 0.067(2) 0.017(2) 0.0107(19) 0.021(2)
C36 0.056(3) 0.068(3) 0.072(3) 0.020(2) 0.009(2) 0.026(2)
C37 0.068(3) 0.075(3) 0.070(3) 0.017(2) 0.009(2) 0.034(2)
C38 0.075(3) 0.070(3) 0.078(3) 0.017(2) 0.007(2) 0.031(2)
C39 0.055(3) 0.081(3) 0.071(3) 0.022(2) 0.008(2) 0.025(2)
C40 0.063(3) 0.096(4) 0.082(3) 0.025(3) 0.013(2) 0.026(2)
C41 0.066(3) 0.116(4) 0.078(3) 0.024(3) 0.020(2) 0.042(3)
C42 0.072(3) 0.100(4) 0.071(3) 0.011(3) 0.011(2) 0.040(3)
C43 0.070(3) 0.072(3) 0.097(3) 0.009(3) 0.013(3) 0.021(2)
C44 0.097(7) 0.046(5) 0.110(7) 0.023(5) 0.049(6) 0.014(4)
C45 0.086(8) 0.146(10) 0.153(11) -0.032(9) 0.015(8) 0.022(7)
C46 0.052(2) 0.070(3) 0.081(3) 0.022(2) 0.007(2) 0.011(2)
C47 0.057(3) 0.083(3) 0.078(3) 0.024(2) 0.005(2) 0.022(2)
C48 0.070(3) 0.083(3) 0.074(3) 0.034(2) 0.014(2) 0.025(2)
C49 0.065(3) 0.084(3) 0.073(3) 0.032(2) 0.013(2) 0.022(2)
C50 0.057(3) 0.071(3) 0.065(2) 0.024(2) 0.0119(19) 0.018(2)
C51 0.054(2) 0.065(3) 0.063(2) 0.015(2) 0.0040(19) 0.018(2)
C52 0.058(3) 0.063(3) 0.066(2) 0.018(2) 0.0112(19) 0.009(2)
C53 0.054(2) 0.063(3) 0.066(2) 0.014(2) 0.0055(19) 0.0148(19)
C54 0.058(3) 0.070(3) 0.063(2) 0.014(2) 0.0073(19) 0.023(2)
C55 0.068(3) 0.085(3) 0.061(2) 0.020(2) 0.012(2) 0.027(2)
C56 0.070(3) 0.067(3) 0.076(3) 0.022(2) 0.009(2) 0.015(2)
C57 0.069(3) 0.078(3) 0.087(3) 0.025(2) 0.004(2) 0.025(2)
C58 0.067(3) 0.095(3) 0.079(3) 0.024(3) 0.010(2) 0.032(3)
C59 0.063(3) 0.090(3) 0.074(3) 0.022(2) 0.012(2) 0.029(2)
C60 0.063(3) 0.066(3) 0.063(3) 0.017(2) 0.006(2) 0.010(2)
C61 0.068(3) 0.071(3) 0.085(3) 0.000(2) 0.021(2) 0.006(2)
C62 0.069(3) 0.074(3) 0.085(3) 0.000(2) 0.023(2) -0.004(2)
C63 0.053(2) 0.069(3) 0.073(3) 0.021(2) 0.012(2) 0.015(2)
C64 0.084(3) 0.090(3) 0.076(3) 0.008(3) 0.022(2) -0.010(3)
C65 0.072(3) 0.089(3) 0.080(3) 0.007(3) 0.011(2) -0.013(2)
C66 0.058(3) 0.065(3) 0.072(3) 0.016(2) 0.012(2) 0.012(2)
C67 0.056(2) 0.062(3) 0.072(3) 0.016(2) 0.010(2) 0.015(2)
C68 0.053(2) 0.060(2) 0.067(2) 0.019(2) 0.0123(19) 0.0185(19)
C69 0.057(2) 0.061(2) 0.068(2) 0.015(2) 0.0087(19) 0.018(2)
C70 0.055(2) 0.059(2) 0.069(2) 0.017(2) 0.0089(19) 0.0162(19)
C71 0.056(3) 0.070(3) 0.080(3) 0.020(2) 0.016(2) 0.019(2)
C72 0.069(3) 0.070(3) 0.067(3) 0.011(2) 0.018(2) 0.020(2)
C73 0.059(3) 0.064(3) 0.067(2) 0.016(2) 0.010(2) 0.022(2)
C74 0.062(3) 0.071(3) 0.078(3) 0.025(2) 0.016(2) 0.022(2)
C75 0.063(3) 0.085(3) 0.084(3) 0.031(3) 0.016(2) 0.029(2)
C76 0.058(3) 0.089(3) 0.090(3) 0.029(3) 0.011(2) 0.019(3)
C77 0.055(3) 0.082(3) 0.083(3) 0.022(2) 0.006(2) 0.013(2)
C78 0.052(2) 0.071(3) 0.070(3) 0.023(2) 0.0116(19) 0.015(2)
C79 0.050(2) 0.070(3) 0.072(3) 0.025(2) 0.0137(19) 0.015(2)
C80 0.052(2) 0.060(2) 0.068(2) 0.021(2) 0.0128(19) 0.0148(19)
C81 0.061(3) 0.056(2) 0.068(2) 0.019(2) 0.014(2) 0.017(2)
C82 0.065(3) 0.059(3) 0.068(3) 0.019(2) 0.013(2) 0.019(2)
C83 0.060(3) 0.066(3) 0.074(3) 0.022(2) 0.015(2) 0.010(2)
C84 0.060(3) 0.061(3) 0.075(3) 0.022(2) 0.012(2) 0.013(2)
C85 0.065(3) 0.071(3) 0.076(3) 0.026(2) 0.012(2) 0.021(2)
C86 0.071(3) 0.065(3) 0.078(3) 0.015(2) 0.012(2) 0.015(2)
C87 0.068(3) 0.059(3) 0.077(3) 0.020(2) 0.014(2) 0.014(2)
C88 0.073(3) 0.062(3) 0.073(3) 0.010(2) 0.014(2) 0.020(2)
C89 0.094(3) 0.064(3) 0.082(3) 0.019(2) 0.008(2) 0.027(2)

loop_
_atom_type_symbol
_atom_type_description
_atom_type_scat_dispersion_real
_atom_type_scat_dispersion_imag
_atom_type_scat_source
C C 0.0181 0.0091 'International Tables Vol C Tables 4.2.6.8 and 6.1.1.4'
H H 0.0000 0.0000 'International Tables Vol C Tables 4.2.6.8 and 6.1.1.4'

loop_
_geom_angle_atom_site_label_1
_geom_angle_atom_site_label_2
_geom_angle_atom_site_label_3
_geom_angle
_geom_angle_site_symmetry_1
_geom_angle_site_symmetry_3
_geom_angle_publ_flag
C2 C1 C6 121.3(4) . . ?
C2 C1 H1 119.3 . . ?
C6 C1 H1 119.3 . . ?
C1 C2 C3 120.6(4) . . ?
C1 C2 H2 119.7 . . ?
C3 C2 H2 119.7 . . ?
C4 C3 C2 120.4(4) . . ?
C4 C3 H3 119.8 . . ?
C2 C3 H3 119.8 . . ?
C3 C4 C5 121.4(4) . . ?
C3 C4 H4 119.3 . . ?
C5 C4 H4 119.3 . . ?
C10 C5 C4 122.3(4) . . ?
C10 C5 C6 119.1(4) . . ?
C4 C5 C6 118.6(4) . . ?
C7 C6 C1 123.1(4) . . ?
C7 C6 C5 119.3(4) . . ?
C1 C6 C5 117.5(3) . . ?
C8 C7 C6 120.1(4) . . ?
C8 C7 C15 120.8(3) . . ?
C6 C7 C15 119.0(3) . . ?
C7 C8 C11 122.7(4) . . ?
C7 C8 C9 120.4(3) . . ?
C11 C8 C9 116.8(4) . . ?
C10 C9 C14 122.2(4) . . ?
C10 C9 C8 118.8(4) . . ?
C14 C9 C8 119.1(4) . . ?
C9 C10 C5 122.2(4) . . ?
C9 C10 H5 118.9 . . ?
C5 C10 H5 118.9 . . ?
C12 C11 C8 122.0(4) . . ?
C12 C11 H6 119.0 . . ?
C8 C11 H6 119.0 . . ?
C11 C12 C13 120.8(4) . . ?
C11 C12 H7 119.6 . . ?
C13 C12 H7 119.6 . . ?
C14 C13 C12 119.8(4) . . ?
C14 C13 H8 120.1 . . ?
C12 C13 H8 120.1 . . ?
C13 C14 C9 121.5(4) . . ?
C13 C14 H9 119.2 . . ?
C9 C14 H9 119.2 . . ?
C16 C15 C20 116.5(4) . . ?
C16 C15 C7 120.9(4) . . ?
C20 C15 C7 122.6(4) . . ?
C15 C16 C17 121.7(4) . . ?
C15 C16 H10 119.2 . . ?
C17 C16 H10 119.2 . . ?
C18 C17 C16 121.6(4) . . ?
C18 C17 H11 119.2 . . ?
C16 C17 H11 119.2 . . ?
C19 C18 C17 116.5(4) . . ?
C19 C18 C21 123.7(4) . . ?
C17 C18 C21 119.8(4) . . ?
C18 C19 C20 121.2(4) . . ?
C18 C19 H12 119.4 . . ?
C20 C19 H12 119.4 . . ?
C15 C20 C19 122.3(4) . . ?
C15 C20 H13 118.8 . . ?
C19 C20 H13 118.8 . . ?
C22 C21 C18 127.6(4) . . ?
C22 C21 H14 116.2 . . ?
C18 C21 H14 116.2 . . ?
C21 C22 C23 127.4(4) . . ?
C21 C22 H15 116.3 . . ?
C23 C22 H15 116.3 . . ?
C24 C23 C28 118.2(4) . . ?
C24 C23 C22 120.3(4) . . ?
C28 C23 C22 121.5(4) . . ?
C25 C24 C23 122.8(4) . . ?
C25 C24 H16 118.6 . . ?
C23 C24 H16 118.6 . . ?
C24 C25 C26 118.1(4) . . ?
C24 C25 C35 120.5(4) . . ?
C26 C25 C35 121.3(3) . . ?
C27 C26 C25 119.5(4) . . ?
C27 C26 H17 120.2 . . ?
C25 C26 H17 120.2 . . ?
C26 C27 C28 122.5(4) . . ?
C26 C27 H18 118.7 . . ?
C28 C27 H18 118.7 . . ?
C27 C28 C23 118.7(4) . . ?
C27 C28 C43 119.5(4) . . ?
C23 C28 C43 121.8(4) . . ?
C30 C29 C34 121.2(4) . . ?
C30 C29 H19 119.4 . . ?
C34 C29 H19 119.4 . . ?
C29 C30 C31 120.8(5) . . ?
C29 C30 H20 119.6 . . ?
C31 C30 H20 119.6 . . ?
C32 C31 C30 120.5(5) . . ?
C32 C31 H21 119.7 . . ?
C30 C31 H21 119.7 . . ?
C31 C32 C33 120.9(5) . . ?
C31 C32 H22 119.6 . . ?
C33 C32 H22 119.6 . . ?
C38 C33 C32 122.1(4) . . ?
C38 C33 C34 119.6(4) . . ?
C32 C33 C34 118.3(4) . . ?
C35 C34 C29 122.2(4) . . ?
C35 C34 C33 119.5(4) . . ?
C29 C34 C33 118.3(4) . . ?
C34 C35 C36 120.2(4) . . ?
C34 C35 C25 121.1(4) . . ?
C36 C35 C25 118.6(4) . . ?
C35 C36 C39 122.8(4) . . ?
C35 C36 C37 119.2(4) . . ?
C39 C36 C37 117.9(4) . . ?
C38 C37 C42 122.9(4) . . ?
C38 C37 C36 119.4(4) . . ?
C42 C37 C36 117.8(4) . . ?
C33 C38 C37 122.1(4) . . ?
C33 C38 H23 119.0 . . ?
C37 C38 H23 119.0 . . ?
C40 C39 C36 121.8(4) . . ?
C40 C39 H24 119.1 . . ?
C36 C39 H24 119.1 . . ?
C39 C40 C41 120.1(4) . . ?
C39 C40 H25 120.0 . . ?
C41 C40 H25 120.0 . . ?
C42 C41 C40 120.0(4) . . ?
C42 C41 H26 120.0 . . ?
C40 C41 H26 120.0 . . ?
C41 C42 C37 122.5(5) . . ?
C41 C42 H27 118.7 . . ?
C37 C42 H27 118.7 . . ?
C44 C43 C28 112.9(4) . . ?
C44 C43 C45 81.6(6) . . ?
C28 C43 C45 118.8(6) . . ?
C44 C43 H55 109.0 . . ?
C28 C43 H55 109.0 . . ?
C45 C43 H55 121.9 . . ?
C44 C43 H56 109.0 . . ?
C28 C43 H56 109.0 . . ?
C45 C43 H56 27.7 . . ?
H55 C43 H56 107.8 . . ?
C44 C43 H57 126.7 . . ?
C28 C43 H57 107.6 . . ?
C45 C43 H57 107.6 . . ?
H55 C43 H57 22.2 . . ?
H56 C43 H57 88.0 . . ?
C44 C43 H58 28.2 . . ?
C28 C43 H58 107.6 . . ?
C45 C43 H58 107.6 . . ?
H55 C43 H58 85.9 . . ?
H56 C43 H58 133.5 . . ?
H57 C43 H58 107.0 . . ?
C43 C44 H64 109.5 . . ?
C43 C44 H65 109.5 . . ?
C43 C44 H66 109.5 . . ?
C43 C45 H67 109.5 . . ?
C43 C45 H68 109.5 . . ?
H67 C45 H68 109.5 . . ?
C43 C45 H69 109.5 . . ?
H67 C45 H69 109.5 . . ?
H68 C45 H69 109.5 . . ?
C47 C46 C51 122.0(4) . . ?
C47 C46 H28 119.0 . . ?
C51 C46 H28 119.0 . . ?
C46 C47 C48 120.7(4) . . ?
C46 C47 H29 119.6 . . ?
C48 C47 H29 119.6 . . ?
C49 C48 C47 119.2(4) . . ?
C49 C48 H30 120.4 . . ?
C47 C48 H30 120.4 . . ?
C48 C49 C50 122.0(4) . . ?
C48 C49 H31 119.0 . . ?
C50 C49 H31 119.0 . . ?
C55 C50 C49 121.8(4) . . ?
C55 C50 C51 119.0(4) . . ?
C49 C50 C51 119.2(4) . . ?
C52 C51 C46 123.4(4) . . ?
C52 C51 C50 119.8(3) . . ?
C46 C51 C50 116.8(3) . . ?
C53 C52 C51 120.5(4) . . ?
C53 C52 C60 120.4(4) . . ?
C51 C52 C60 119.1(3) . . ?
C52 C53 C56 123.3(4) . . ?
C52 C53 C54 119.4(4) . . ?
C56 C53 C54 117.3(4) . . ?
C55 C54 C59 121.8(4) . . ?
C55 C54 C53 119.7(4) . . ?
C59 C54 C53 118.5(4) . . ?
C54 C55 C50 121.5(4) . . ?
C54 C55 H32 119.2 . . ?
C50 C55 H32 119.2 . . ?
C57 C56 C53 122.3(4) . . ?
C57 C56 H33 118.9 . . ?
C53 C56 H33 118.9 . . ?
C56 C57 C58 120.0(4) . . ?
C56 C57 H34 120.0 . . ?
C58 C57 H34 120.0 . . ?
C59 C58 C57 120.1(4) . . ?
C59 C58 H35 120.0 . . ?
C57 C58 H35 120.0 . . ?
C58 C59 C54 121.9(4) . . ?
C58 C59 H36 119.1 . . ?
C54 C59 H36 119.1 . . ?
C65 C60 C61 116.1(4) . . ?
C65 C60 C52 122.1(4) . . ?
C61 C60 C52 121.8(4) . . ?
C60 C61 C62 121.8(4) . . ?
C60 C61 H37 119.1 . . ?
C62 C61 H37 119.1 . . ?
C63 C62 C61 122.1(4) . . ?
C63 C62 H38 118.9 . . ?
C61 C62 H38 118.9 . . ?
C62 C63 C64 116.5(4) . . ?
C62 C63 C66 119.6(4) . . ?
C64 C63 C66 123.9(4) . . ?
C65 C64 C63 120.6(4) . . ?
C65 C64 H39 119.7 . . ?
C63 C64 H39 119.7 . . ?
C60 C65 C64 122.8(4) . . ?
C60 C65 H40 118.6 . . ?
C64 C65 H40 118.6 . . ?
C67 C66 C63 127.1(4) . . ?
C67 C66 H41 116.4 . . ?
C63 C66 H41 116.4 . . ?
C66 C67 C68 126.6(4) . . ?
C66 C67 H42 116.7 . . ?
C68 C67 H42 116.7 . . ?
C69 C68 C73 118.8(3) . . ?
C69 C68 C67 120.6(4) . . ?
C73 C68 C67 120.6(4) . . ?
C70 C69 C68 121.9(4) . . ?
C70 C69 H43 119.1 . . ?
C68 C69 H43 119.1 . . ?
C69 C70 C71 118.1(4) . . ?
C69 C70 C80 120.2(4) . . ?
C71 C70 C80 121.6(4) . . ?
C72 C71 C70 120.9(4) . . ?
C72 C71 H44 119.5 . . ?
C70 C71 H44 119.5 . . ?
C71 C72 C73 121.3(4) . . ?
C71 C72 H45 119.4 . . ?
C73 C72 H45 119.4 . . ?
C72 C73 C68 119.0(4) . . ?
C72 C73 C88 118.8(4) . . ?
C68 C73 C88 121.9(3) . . ?
C75 C74 C79 121.9(4) . . ?
C75 C74 H46 119.1 . . ?
C79 C74 H46 119.1 . . ?
C74 C75 C76 120.2(4) . . ?
C74 C75 H47 119.9 . . ?
C76 C75 H47 119.9 . . ?
C77 C76 C75 120.5(4) . . ?
C77 C76 H48 119.7 . . ?
C75 C76 H48 119.7 . . ?
C76 C77 C78 121.7(4) . . ?
C76 C77 H49 119.2 . . ?
C78 C77 H49 119.2 . . ?
C83 C78 C77 122.6(4) . . ?
C83 C78 C79 119.0(4) . . ?
C77 C78 C79 118.3(4) . . ?
C80 C79 C74 123.0(4) . . ?
C80 C79 C78 119.5(4) . . ?
C74 C79 C78 117.4(4) . . ?
C81 C80 C79 120.0(4) . . ?
C81 C80 C70 121.2(3) . . ?
C79 C80 C70 118.7(4) . . ?
C80 C81 C84 123.0(4) . . ?
C80 C81 C82 119.8(4) . . ?
C84 C81 C82 117.2(4) . . ?
C83 C82 C87 122.1(4) . . ?
C83 C82 C81 119.0(4) . . ?
C87 C82 C81 118.8(4) . . ?
C82 C83 C78 122.6(4) . . ?
C82 C83 H50 118.7 . . ?
C78 C83 H50 118.7 . . ?
C85 C84 C81 122.0(4) . . ?
C85 C84 H51 119.0 . . ?
C81 C84 H51 119.0 . . ?
C84 C85 C86 120.5(4) . . ?
C84 C85 H52 119.8 . . ?
C86 C85 H52 119.8 . . ?
C87 C86 C85 119.8(4) . . ?
C87 C86 H53 120.1 . . ?
C85 C86 H53 120.1 . . ?
C86 C87 C82 121.7(4) . . ?
C86 C87 H54 119.2 . . ?
C82 C87 H54 119.2 . . ?
C89 C88 C73 112.2(3) . . ?
C89 C88 H59 109.2 . . ?
C73 C88 H59 109.2 . . ?
C89 C88 H60 109.2 . . ?
C73 C88 H60 109.2 . . ?
H59 C88 H60 107.9 . . ?
C88 C89 H61 109.5 . . ?
C88 C89 H62 109.5 . . ?
H61 C89 H62 109.5 . . ?
C88 C89 H63 109.5 . . ?
H61 C89 H63 109.5 . . ?
H62 C89 H63 109.5 . . ?

loop_
_geom_bond_atom_site_label_1
_geom_bond_atom_site_label_2
_geom_bond_distance
_geom_bond_site_symmetry_2
_geom_bond_publ_flag
C1 C2 1.362(5) . ?
C1 C6 1.433(5) . ?
C1 H1 0.9500 . ?
C2 C3 1.415(5) . ?
C2 H2 0.9500 . ?
C3 C4 1.351(5) . ?
C3 H3 0.9500 . ?
C4 C5 1.429(5) . ?
C4 H4 0.9500 . ?
C5 C10 1.391(5) . ?
C5 C6 1.446(5) . ?
C6 C7 1.416(5) . ?
C7 C8 1.394(5) . ?
C7 C15 1.488(5) . ?
C8 C11 1.425(5) . ?
C8 C9 1.442(5) . ?
C9 C10 1.387(5) . ?
C9 C14 1.430(5) . ?
C10 H5 0.9500 . ?
C11 C12 1.363(5) . ?
C11 H6 0.9500 . ?
C12 C13 1.411(6) . ?
C12 H7 0.9500 . ?
C13 C14 1.352(5) . ?
C13 H8 0.9500 . ?
C14 H9 0.9500 . ?
C15 C16 1.365(5) . ?
C15 C20 1.370(5) . ?
C16 C17 1.399(6) . ?
C16 H10 0.9500 . ?
C17 C18 1.378(6) . ?
C17 H11 0.9500 . ?
C18 C19 1.377(5) . ?
C18 C21 1.464(5) . ?
C19 C20 1.391(5) . ?
C19 H12 0.9500 . ?
C20 H13 0.9500 . ?
C21 C22 1.327(5) . ?
C21 H14 0.9500 . ?
C22 C23 1.464(5) . ?
C22 H15 0.9500 . ?
C23 C24 1.402(5) . ?
C23 C28 1.411(5) . ?
C24 C25 1.390(5) . ?
C24 H16 0.9500 . ?
C25 C26 1.402(5) . ?
C25 C35 1.493(5) . ?
C26 C27 1.385(5) . ?
C26 H17 0.9500 . ?
C27 C28 1.390(5) . ?
C27 H18 0.9500 . ?
C28 C43 1.522(5) . ?
C29 C30 1.357(5) . ?
C29 C34 1.420(5) . ?
C29 H19 0.9500 . ?
C30 C31 1.410(6) . ?
C30 H20 0.9500 . ?
C31 C32 1.355(6) . ?
C31 H21 0.9500 . ?
C32 C33 1.433(6) . ?
C32 H22 0.9500 . ?
C33 C38 1.377(5) . ?
C33 C34 1.442(5) . ?
C34 C35 1.411(5) . ?
C35 C36 1.414(5) . ?
C36 C39 1.422(5) . ?
C36 C37 1.446(5) . ?
C37 C38 1.389(6) . ?
C37 C42 1.433(5) . ?
C38 H23 0.9500 . ?
C39 C40 1.369(5) . ?
C39 H24 0.9500 . ?
C40 C41 1.422(6) . ?
C40 H25 0.9500 . ?
C41 C42 1.341(6) . ?
C41 H26 0.9500 . ?
C42 H27 0.9500 . ?
C43 C44 1.468(8) . ?
C43 C45 1.546(11) . ?
C43 H55 0.9900 . ?
C43 H56 0.9900 . ?
C43 H57 0.9900 . ?
C43 H58 0.9900 . ?
C44 H64 0.9800 . ?
C44 H65 0.9800 . ?
C44 H66 0.9800 . ?
C45 H67 0.9800 . ?
C45 H68 0.9800 . ?
C45 H69 0.9800 . ?
C46 C47 1.361(5) . ?
C46 C51 1.429(5) . ?
C46 H28 0.9500 . ?
C47 C48 1.411(5) . ?
C47 H29 0.9500 . ?
C48 C49 1.365(5) . ?
C48 H30 0.9500 . ?
C49 C50 1.409(5) . ?
C49 H31 0.9500 . ?
C50 C55 1.395(5) . ?
C50 C51 1.440(5) . ?
C51 C52 1.407(5) . ?
C52 C53 1.403(5) . ?
C52 C60 1.494(5) . ?
C53 C56 1.417(5) . ?
C53 C54 1.436(5) . ?
C54 C55 1.394(5) . ?
C54 C59 1.423(5) . ?
C55 H32 0.9500 . ?
C56 C57 1.364(5) . ?
C56 H33 0.9500 . ?
C57 C58 1.406(5) . ?
C57 H34 0.9500 . ?
C58 C59 1.350(5) . ?
C58 H35 0.9500 . ?
C59 H36 0.9500 . ?
C60 C65 1.379(5) . ?
C60 C61 1.378(5) . ?
C61 C62 1.381(5) . ?
C61 H37 0.9500 . ?
C62 C63 1.379(5) . ?
C62 H38 0.9500 . ?
C63 C64 1.393(5) . ?
C63 C66 1.468(5) . ?
C64 C65 1.384(5) . ?
C64 H39 0.9500 . ?
C65 H40 0.9500 . ?
C66 C67 1.338(5) . ?
C66 H41 0.9500 . ?
C67 C68 1.470(5) . ?
C67 H42 0.9500 . ?
C68 C69 1.409(5) . ?
C68 C73 1.411(5) . ?
C69 C70 1.396(5) . ?
C69 H43 0.9500 . ?
C70 C71 1.397(5) . ?
C70 C80 1.489(5) . ?
C71 C72 1.384(5) . ?
C71 H44 0.9500 . ?
C72 C73 1.395(5) . ?
C72 H45 0.9500 . ?
C73 C88 1.524(5) . ?
C74 C75 1.365(5) . ?
C74 C79 1.422(5) . ?
C74 H46 0.9500 . ?
C75 C76 1.412(6) . ?
C75 H47 0.9500 . ?
C76 C77 1.341(5) . ?
C76 H48 0.9500 . ?
C77 C78 1.433(5) . ?
C77 H49 0.9500 . ?
C78 C83 1.388(5) . ?
C78 C79 1.446(5) . ?
C79 C80 1.422(5) . ?
C80 C81 1.405(5) . ?
C81 C84 1.424(5) . ?
C81 C82 1.451(5) . ?
C82 C83 1.385(5) . ?
C82 C87 1.420(5) . ?
C83 H50 0.9500 . ?
C84 C85 1.360(5) . ?
C84 H51 0.9500 . ?
C85 C86 1.422(5) . ?
C85 H52 0.9500 . ?
C86 C87 1.359(5) . ?
C86 H53 0.9500 . ?
C87 H54 0.9500 . ?
C88 C89 1.518(5) . ?
C88 H59 0.9900 . ?
C88 H60 0.9900 . ?
C89 H61 0.9800 . ?
C89 H62 0.9800 . ?
C89 H63 0.9800 . ?

loop_
_geom_torsion_atom_site_label_1
_geom_torsion_atom_site_label_2
_geom_torsion_atom_site_label_3
_geom_torsion_atom_site_label_4
_geom_torsion
_geom_torsion_site_symmetry_1
_geom_torsion_site_symmetry_2
_geom_torsion_site_symmetry_3
_geom_torsion_site_symmetry_4
_geom_torsion_publ_flag
C6 C1 C2 C3 0.7(6) . . . . ?
C1 C2 C3 C4 1.2(6) . . . . ?
C2 C3 C4 C5 -1.8(6) . . . . ?
C3 C4 C5 C10 -179.9(4) . . . . ?
C3 C4 C5 C6 0.6(6) . . . . ?
C2 C1 C6 C7 178.0(4) . . . . ?
C2 C1 C6 C5 -1.8(6) . . . . ?
C10 C5 C6 C7 1.9(5) . . . . ?
C4 C5 C6 C7 -178.6(3) . . . . ?
C10 C5 C6 C1 -178.3(3) . . . . ?
C4 C5 C6 C1 1.2(5) . . . . ?
C1 C6 C7 C8 177.7(4) . . . . ?
C5 C6 C7 C8 -2.5(6) . . . . ?
C1 C6 C7 C15 -3.5(6) . . . . ?
C5 C6 C7 C15 176.2(3) . . . . ?
C6 C7 C8 C11 -178.3(3) . . . . ?
C15 C7 C8 C11 3.0(6) . . . . ?
C6 C7 C8 C9 1.2(6) . . . . ?
C15 C7 C8 C9 -177.6(3) . . . . ?
C7 C8 C9 C10 0.9(6) . . . . ?
C11 C8 C9 C10 -179.7(3) . . . . ?
C7 C8 C9 C14 -179.5(4) . . . . ?
C11 C8 C9 C14 -0.1(5) . . . . ?
C14 C9 C10 C5 178.9(4) . . . . ?
C8 C9 C10 C5 -1.6(6) . . . . ?
C4 C5 C10 C9 -179.3(4) . . . . ?
C6 C5 C10 C9 0.2(6) . . . . ?
C7 C8 C11 C12 179.5(4) . . . . ?
C9 C8 C11 C12 0.1(6) . . . . ?
C8 C11 C12 C13 0.0(6) . . . . ?
C11 C12 C13 C14 0.0(7) . . . . ?
C12 C13 C14 C9 0.0(7) . . . . ?
C10 C9 C14 C13 179.6(4) . . . . ?
C8 C9 C14 C13 0.1(6) . . . . ?
C8 C7 C15 C16 88.4(5) . . . . ?
C6 C7 C15 C16 -90.3(5) . . . . ?
C8 C7 C15 C20 -91.4(5) . . . . ?
C6 C7 C15 C20 89.8(5) . . . . ?
C20 C15 C16 C17 -3.2(7) . . . . ?
C7 C15 C16 C17 176.9(4) . . . . ?
C15 C16 C17 C18 0.5(8) . . . . ?
C16 C17 C18 C19 1.5(7) . . . . ?
C16 C17 C18 C21 -177.1(4) . . . . ?
C17 C18 C19 C20 -0.8(6) . . . . ?
C21 C18 C19 C20 177.7(4) . . . . ?
C16 C15 C20 C19 4.0(6) . . . . ?
C7 C15 C20 C19 -176.1(4) . . . . ?
C18 C19 C20 C15 -2.0(6) . . . . ?
C19 C18 C21 C22 -4.0(7) . . . . ?
C17 C18 C21 C22 174.5(5) . . . . ?
C18 C21 C22 C23 -178.2(4) . . . . ?
C21 C22 C23 C24 -12.8(6) . . . . ?
C21 C22 C23 C28 166.3(4) . . . . ?
C28 C23 C24 C25 -0.7(6) . . . . ?
C22 C23 C24 C25 178.4(3) . . . . ?
C23 C24 C25 C26 3.6(6) . . . . ?
C23 C24 C25 C35 -174.3(3) . . . . ?
C24 C25 C26 C27 -3.6(6) . . . . ?
C35 C25 C26 C27 174.3(4) . . . . ?
C25 C26 C27 C28 0.7(6) . . . . ?
C26 C27 C28 C23 2.3(6) . . . . ?
C26 C27 C28 C43 -174.3(4) . . . . ?
C24 C23 C28 C27 -2.3(5) . . . . ?
C22 C23 C28 C27 178.7(3) . . . . ?
C24 C23 C28 C43 174.2(3) . . . . ?
C22 C23 C28 C43 -4.8(6) . . . . ?
C34 C29 C30 C31 1.2(7) . . . . ?
C29 C30 C31 C32 0.6(7) . . . . ?
C30 C31 C32 C33 -2.6(7) . . . . ?
C31 C32 C33 C38 -177.2(4) . . . . ?
C31 C32 C33 C34 2.7(6) . . . . ?
C30 C29 C34 C35 178.2(4) . . . . ?
C30 C29 C34 C33 -1.1(6) . . . . ?
C38 C33 C34 C35 -0.2(6) . . . . ?
C32 C33 C34 C35 179.9(4) . . . . ?
C38 C33 C34 C29 179.1(4) . . . . ?
C32 C33 C34 C29 -0.8(5) . . . . ?
C29 C34 C35 C36 -178.4(3) . . . . ?
C33 C34 C35 C36 0.9(5) . . . . ?
C29 C34 C35 C25 -1.7(6) . . . . ?
C33 C34 C35 C25 177.6(3) . . . . ?
C24 C25 C35 C34 -67.2(5) . . . . ?
C26 C25 C35 C34 115.0(4) . . . . ?
C24 C25 C35 C36 109.6(4) . . . . ?
C26 C25 C35 C36 -68.2(5) . . . . ?
C34 C35 C36 C39 176.9(3) . . . . ?
C25 C35 C36 C39 0.1(5) . . . . ?
C34 C35 C36 C37 0.0(5) . . . . ?
C25 C35 C36 C37 -176.8(3) . . . . ?
C35 C36 C37 C38 -1.4(5) . . . . ?
C39 C36 C37 C38 -178.5(4) . . . . ?
C35 C36 C37 C42 178.1(3) . . . . ?
C39 C36 C37 C42 1.0(5) . . . . ?
C32 C33 C38 C37 178.6(4) . . . . ?
C34 C33 C38 C37 -1.3(6) . . . . ?
C42 C37 C38 C33 -177.4(4) . . . . ?
C36 C37 C38 C33 2.1(6) . . . . ?
C35 C36 C39 C40 -178.5(3) . . . . ?
C37 C36 C39 C40 -1.5(6) . . . . ?
C36 C39 C40 C41 1.5(6) . . . . ?
C39 C40 C41 C42 -1.1(6) . . . . ?
C40 C41 C42 C37 0.6(7) . . . . ?
C38 C37 C42 C41 178.9(4) . . . . ?
C36 C37 C42 C41 -0.6(6) . . . . ?
C27 C28 C43 C44 95.1(6) . . . . ?
C23 C28 C43 C44 -81.3(6) . . . . ?
C27 C28 C43 C45 2.2(8) . . . . ?
C23 C28 C43 C45 -174.2(6) . . . . ?
C51 C46 C47 C48 1.7(6) . . . . ?
C46 C47 C48 C49 -0.7(6) . . . . ?
C47 C48 C49 C50 -1.0(6) . . . . ?
C48 C49 C50 C55 -179.2(4) . . . . ?
C48 C49 C50 C51 1.8(6) . . . . ?
C47 C46 C51 C52 -179.8(4) . . . . ?
C47 C46 C51 C50 -0.9(6) . . . . ?
C55 C50 C51 C52 -1.0(6) . . . . ?
C49 C50 C51 C52 178.1(4) . . . . ?
C55 C50 C51 C46 -179.9(4) . . . . ?
C49 C50 C51 C46 -0.8(5) . . . . ?
C46 C51 C52 C53 179.1(4) . . . . ?
C50 C51 C52 C53 0.3(6) . . . . ?
C46 C51 C52 C60 -1.1(6) . . . . ?
C50 C51 C52 C60 -179.9(3) . . . . ?
C51 C52 C53 C56 -179.3(4) . . . . ?
C60 C52 C53 C56 0.8(6) . . . . ?
C51 C52 C53 C54 0.4(6) . . . . ?
C60 C52 C53 C54 -179.5(3) . . . . ?
C52 C53 C54 C55 -0.3(6) . . . . ?
C56 C53 C54 C55 179.4(4) . . . . ?
C52 C53 C54 C59 -179.1(4) . . . . ?
C56 C53 C54 C59 0.7(5) . . . . ?
C59 C54 C55 C50 178.3(4) . . . . ?
C53 C54 C55 C50 -0.4(6) . . . . ?
C49 C50 C55 C54 -178.0(4) . . . . ?
C51 C50 C55 C54 1.0(6) . . . . ?
C52 C53 C56 C57 179.4(4) . . . . ?
C54 C53 C56 C57 -0.3(6) . . . . ?
C53 C56 C57 C58 -0.6(6) . . . . ?
C56 C57 C58 C59 1.2(6) . . . . ?
C57 C58 C59 C54 -0.8(7) . . . . ?
C55 C54 C59 C58 -178.9(4) . . . . ?
C53 C54 C59 C58 -0.1(6) . . . . ?
C53 C52 C60 C65 -87.4(5) . . . . ?
C51 C52 C60 C65 92.7(5) . . . . ?
C53 C52 C60 C61 94.5(5) . . . . ?
C51 C52 C60 C61 -85.3(5) . . . . ?
C65 C60 C61 C62 -2.1(6) . . . . ?
C52 C60 C61 C62 176.0(4) . . . . ?
C60 C61 C62 C63 0.7(7) . . . . ?
C61 C62 C63 C64 1.3(6) . . . . ?
C61 C62 C63 C66 -177.1(4) . . . . ?
C62 C63 C64 C65 -1.8(7) . . . . ?
C66 C63 C64 C65 176.5(4) . . . . ?
C61 C60 C65 C64 1.6(7) . . . . ?
C52 C60 C65 C64 -176.5(4) . . . . ?
C63 C64 C65 C60 0.4(7) . . . . ?
C62 C63 C66 C67 178.3(4) . . . . ?
C64 C63 C66 C67 0.0(7) . . . . ?
C63 C66 C67 C68 -177.5(3) . . . . ?
C66 C67 C68 C69 -17.3(6) . . . . ?
C66 C67 C68 C73 161.5(4) . . . . ?
C73 C68 C69 C70 0.3(5) . . . . ?
C67 C68 C69 C70 179.1(3) . . . . ?
C68 C69 C70 C71 2.0(5) . . . . ?
C68 C69 C70 C80 -174.5(3) . . . . ?
C69 C70 C71 C72 -2.5(6) . . . . ?
C80 C70 C71 C72 173.9(4) . . . . ?
C70 C71 C72 C73 0.8(6) . . . . ?
C71 C72 C73 C68 1.6(6) . . . . ?
C71 C72 C73 C88 -172.7(4) . . . . ?
C69 C68 C73 C72 -2.1(5) . . . . ?
C67 C68 C73 C72 179.1(3) . . . . ?
C69 C68 C73 C88 172.0(3) . . . . ?
C67 C68 C73 C88 -6.8(5) . . . . ?
C79 C74 C75 C76 1.8(6) . . . . ?
C74 C75 C76 C77 -1.0(6) . . . . ?
C75 C76 C77 C78 -0.2(6) . . . . ?
C76 C77 C78 C83 178.6(4) . . . . ?
C76 C77 C78 C79 0.6(6) . . . . ?
C75 C74 C79 C80 -178.6(4) . . . . ?
C75 C74 C79 C78 -1.4(6) . . . . ?
C83 C78 C79 C80 -0.6(5) . . . . ?
C77 C78 C79 C80 177.5(3) . . . . ?
C83 C78 C79 C74 -177.9(3) . . . . ?
C77 C78 C79 C74 0.2(5) . . . . ?
C74 C79 C80 C81 176.6(3) . . . . ?
C78 C79 C80 C81 -0.5(5) . . . . ?
C74 C79 C80 C70 0.6(6) . . . . ?
C78 C79 C80 C70 -176.5(3) . . . . ?
C69 C70 C80 C81 -67.2(5) . . . . ?
C71 C70 C80 C81 116.4(4) . . . . ?
C69 C70 C80 C79 108.8(4) . . . . ?
C71 C70 C80 C79 -67.6(5) . . . . ?
C79 C80 C81 C84 -177.6(3) . . . . ?
C70 C80 C81 C84 -1.7(6) . . . . ?
C79 C80 C81 C82 1.3(5) . . . . ?
C70 C80 C81 C82 177.2(3) . . . . ?
C80 C81 C82 C83 -0.9(5) . . . . ?
C84 C81 C82 C83 178.1(3) . . . . ?
C80 C81 C82 C87 -178.5(3) . . . . ?
C84 C81 C82 C87 0.5(5) . . . . ?
C87 C82 C83 C78 177.2(3) . . . . ?
C81 C82 C83 C78 -0.3(6) . . . . ?
C77 C78 C83 C82 -177.0(4) . . . . ?
C79 C78 C83 C82 1.1(6) . . . . ?
C80 C81 C84 C85 176.8(3) . . . . ?
C82 C81 C84 C85 -2.1(6) . . . . ?
C81 C84 C85 C86 1.2(6) . . . . ?
C84 C85 C86 C87 1.5(6) . . . . ?
C85 C86 C87 C82 -3.1(6) . . . . ?
C83 C82 C87 C86 -175.4(4) . . . . ?
C81 C82 C87 C86 2.1(6) . . . . ?
C72 C73 C88 C89 101.8(4) . . . . ?
C68 C73 C88 C89 -72.3(5) . . . . ?
